data_4348953
loop_
_publ_author_name
'DeMott, Jessica C.'
'Dekarske, John R.'
'McCulloch, Billy J.'
'Ozerov, Oleg V.'

_publ_section_title
;
 Cyclometallation of the NNN pincer ligand in complexes of platinum
;
_journal_issue 10
_journal_name_full 'Inorganic Chemistry Frontiers'
_journal_page_first 912
_journal_paper_doi 10.1039/C5QI00102A
_journal_volume 2
_journal_year 2015
_chemical_formula_moiety '2(C34 H36 N3 O Pt), 2(C H F3 O3 S), 2(C F3 O3 S), C6 H5 F'
_chemical_formula_sum 'C78 H79 F13 N6 O14 Pt2 S4'
_chemical_formula_weight 2089.89
_space_group_crystal_system monoclinic
_space_group_IT_number 15
_space_group_name_Hall '-I 2ya'
_space_group_name_H-M_alt 'I 1 2/a 1'
_atom_sites_solution_hydrogens mixed
_atom_sites_solution_primary direct
_atom_sites_solution_secondary difmap
_audit_creation_method SHELXL-2013
_audit_update_record
;
2015-06-16 deposited with the CCDC.
2015-08-28 downloaded from the CCDC.
;
_cell_angle_alpha 90
_cell_angle_beta 97.276(2)
_cell_angle_gamma 90
_cell_formula_units_Z 4
_cell_length_a 23.069(4)
_cell_length_b 14.583(2)
_cell_length_c 26.542(6)
_cell_measurement_reflns_used 9867
_cell_measurement_temperature 150(2)
_cell_measurement_theta_max 27.38
_cell_measurement_theta_min 2.34
_cell_volume 8857(3)
_computing_cell_refinement 'Apex2 v2013.2-0 (Bruker AXS, 2008)'
_computing_data_collection 'Apex2 v2013.2-0 (Bruker AXS, 2008)'
_computing_data_reduction 'SAINT v8.18c (Bruker AXS, 2008)'
_computing_molecular_graphics 'shelXle rev 647 (Hubschle et al, 2011)'
_computing_structure_refinement 'SHELXL-2013/4 (Sheldrick, 2013)'
_computing_structure_solution 'SHELXS-2013/4 (Sheldrick, 2013)'
_diffrn_ambient_temperature 150(2)
_diffrn_measured_fraction_theta_full 1.000
_diffrn_measured_fraction_theta_max 0.999
_diffrn_measurement_device_type 'Bruker APEX-II CCD'
_diffrn_measurement_method '\w scans'
_diffrn_radiation_monochromator graphite
_diffrn_radiation_source 'sealed tube'
_diffrn_radiation_type MoK\a
_diffrn_radiation_wavelength 0.71073
_diffrn_reflns_av_R_equivalents 0.0366
_diffrn_reflns_av_unetI/netI 0.0267
_diffrn_reflns_Laue_measured_fraction_full 1.000
_diffrn_reflns_Laue_measured_fraction_max 0.999
_diffrn_reflns_limit_h_max 29
_diffrn_reflns_limit_h_min -29
_diffrn_reflns_limit_k_max 18
_diffrn_reflns_limit_k_min -18
_diffrn_reflns_limit_l_max 34
_diffrn_reflns_limit_l_min -34
_diffrn_reflns_number 50853
_diffrn_reflns_point_group_measured_fraction_full 1.000
_diffrn_reflns_point_group_measured_fraction_max 0.999
_diffrn_reflns_theta_full 25.242
_diffrn_reflns_theta_max 27.434
_diffrn_reflns_theta_min 2.188
_exptl_absorpt_coefficient_mu 3.338
_exptl_absorpt_correction_T_max 0.4305
_exptl_absorpt_correction_T_min 0.3052
_exptl_absorpt_correction_type multi-scan
_exptl_absorpt_process_details 'SADABS 2008/1 (Sheldrick, 2008)'
_exptl_crystal_colour orange
_exptl_crystal_density_diffrn 1.567
_exptl_crystal_description block
_exptl_crystal_F_000 4152
_exptl_crystal_size_max 0.47
_exptl_crystal_size_mid 0.24
_exptl_crystal_size_min 0.14
_refine_diff_density_max 1.503
_refine_diff_density_min -0.736
_refine_diff_density_rms 0.105
_refine_ls_extinction_method none
_refine_ls_goodness_of_fit_ref 1.054
_refine_ls_hydrogen_treatment mixed
_refine_ls_matrix_type full
_refine_ls_number_parameters 572
_refine_ls_number_reflns 10085
_refine_ls_number_restraints 61
_refine_ls_restrained_S_all 1.054
_refine_ls_R_factor_all 0.0386
_refine_ls_R_factor_gt 0.0289
_refine_ls_shift/su_max 0.003
_refine_ls_shift/su_mean 0.000
_refine_ls_structure_factor_coef Fsqd
_refine_ls_weighting_details 'w=1/[\s^2^(Fo^2^)+(0.0425P)^2^+26.3426P] where P=(Fo^2^+2Fc^2^)/3'
_refine_ls_weighting_scheme calc
_refine_ls_wR_factor_gt 0.0754
_refine_ls_wR_factor_ref 0.0816
_reflns_Friedel_coverage 0.000
_reflns_number_gt 8512
_reflns_number_total 10085
_reflns_threshold_expression 'I > 2\s(I)'
_cod_data_source_file c5qi00102a2.cif
_cod_data_source_block NNN-Pt-OH2-OTf-HOTF-C6H5F
_cod_original_sg_symbol_H-M 'I 2/a'
_cod_database_code 4348953
_shelx_space_group_comment
;
The symmetry employed for this shelxl refinement is uniquely defined
by the following loop, which should always be used as a source of
symmetry information in preference to the above space-group names.
They are only intended as comments.
;
_shelx_estimated_absorpt_t_min 0.303
_shelx_estimated_absorpt_t_max 0.652
_computing_refinement_gui 'shelXle rev 647 (Hubschle et al, 2011)'
_shelxl_version_number 2013-4

loop_
_space_group_symop_operation_xyz
'x, y, z'
'-x+1/2, y, -z'
'x+1/2, y+1/2, z+1/2'
'-x+1, y+1/2, -z+1/2'
'-x, -y, -z'
'x-1/2, -y, z'
'-x+1/2, -y+1/2, -z+1/2'
'x, -y+1/2, z+1/2'

loop_
_atom_site_label
_atom_site_type_symbol
_atom_site_fract_x
_atom_site_fract_y
_atom_site_fract_z
_atom_site_U_iso_or_equiv
_atom_site_adp_type
_atom_site_occupancy
_atom_site_site_symmetry_order
_atom_site_calc_flag
_atom_site_refinement_flags_posn
_atom_site_refinement_flags_adp
_atom_site_refinement_flags_occupancy
_atom_site_disorder_assembly
_atom_site_disorder_group
S1_1 S 0.37372(6) 1.02652(8) 0.34229(5) 0.0491(3) Uani 1 1 d D . . . .
O1_1 O 0.39461(17) 0.9839(3) 0.29964(13) 0.0623(9) Uani 1 1 d D . . . .
O2_1 O 0.38611(19) 1.1212(2) 0.35029(15) 0.0777(12) Uani 1 1 d D . . . .
O3_1 O 0.31420(16) 1.0013(3) 0.34753(19) 0.0838(15) Uani 1 1 d D . . . .
H3O_1 H 0.2942 1.0489 0.3499 0.126 Uiso 1 1 calc DR U . . .
C1_1 C 0.4160(4) 0.9703(5) 0.3961(2) 0.084(2) Uani 1 1 d D . . . .
F1_1 F 0.3989(2) 1.0008(4) 0.43919(14) 0.1211(16) Uani 1 1 d D . . . .
F2_1 F 0.4084(3) 0.8811(3) 0.39399(16) 0.144(2) Uani 1 1 d D . . . .
F3_1 F 0.4714(2) 0.9879(5) 0.39720(19) 0.150(2) Uani 1 1 d D . . . .
S1_2 S 0.1844(5) 1.0783(11) 0.3816(3) 0.0572(9) Uani 0.647(7) 1 d D . P A 3
O1_2 O 0.2480(5) 1.0997(10) 0.3941(4) 0.107(5) Uani 0.647(7) 1 d D . P A 3
O2_2 O 0.1516(11) 1.159(2) 0.3713(12) 0.112(3) Uani 0.647(7) 1 d D . P A 3
O3_2 O 0.1745(15) 1.004(2) 0.3474(8) 0.0705(17) Uani 0.647(7) 1 d D . P A 3
C1_2 C 0.1655(5) 1.0392(8) 0.4419(4) 0.081(3) Uani 0.647(7) 1 d D . P A 3
F1_2 F 0.1077(4) 1.0240(8) 0.4358(4) 0.145(4) Uani 0.647(7) 1 d D . P A 3
F2_2 F 0.1939(7) 0.9655(7) 0.4560(4) 0.159(5) Uani 0.647(7) 1 d D . P A 3
F3_2 F 0.1754(4) 1.1006(7) 0.4771(3) 0.125(3) Uani 0.647(7) 1 d D . P A 3
S1_3 S 0.1858(10) 1.085(2) 0.3738(6) 0.0572(9) Uani 0.353(7) 1 d D . P A 4
O1_3 O 0.2450(11) 1.117(2) 0.3667(8) 0.107(5) Uani 0.353(7) 1 d D . P A 4
O2_3 O 0.145(2) 1.157(4) 0.370(2) 0.112(3) Uani 0.353(7) 1 d D . P A 4
O3_3 O 0.170(3) 1.002(4) 0.3477(14) 0.0705(17) Uani 0.353(7) 1 d D . P A 4
C1_3 C 0.1957(8) 1.0562(12) 0.4408(6) 0.081(3) Uani 0.353(7) 1 d D . P A 4
F1_3 F 0.1463(11) 1.0133(18) 0.4486(9) 0.145(4) Uani 0.353(7) 1 d D . P A 4
F2_3 F 0.2387(10) 0.9970(14) 0.4496(7) 0.159(5) Uani 0.353(7) 1 d D . P A 4
F3_3 F 0.2057(8) 1.1321(13) 0.4661(6) 0.125(3) Uani 0.353(7) 1 d D . P A 4
C35 C 0.2637(2) 0.7854(4) 0.2066(2) 0.0697(15) Uani 1 1 d . . . . .
H35 H 0.2733 0.8102 0.1756 0.084 Uiso 0.5 1 calc R U P B 1
F1 F 0.2785(5) 0.8148(6) 0.1658(3) 0.130(4) Uani 0.5 1 d . . P C 2
C36 C 0.2517(2) 0.6928(4) 0.2088(2) 0.0671(14) Uani 1 1 d . . . . .
H36 H 0.2532 0.6546 0.1799 0.080 Uiso 1 1 calc R U . . .
C37 C 0.2623(2) 0.8426(3) 0.2467(2) 0.0572(12) Uani 1 1 d . . . . .
H37 H 0.2709 0.9060 0.2438 0.069 Uiso 1 1 calc R U . . .
C1 C 0.53921(15) 0.9461(2) 0.09166(13) 0.0272(7) Uani 1 1 d . . . . .
Pt1 Pt 0.43962(2) 0.96010(2) 0.15162(2) 0.02374(5) Uani 1 1 d . . . . .
O1 O 0.38200(11) 0.92352(18) 0.20289(10) 0.0314(5) Uani 1 1 d D . . . .
H1OA H 0.384(2) 0.947(3) 0.2319(10) 0.047 Uiso 1 1 d D U . . .
H1OB H 0.3705(19) 0.8710(16) 0.2036(16) 0.047 Uiso 1 1 d D U . . .
N1 N 0.49150(12) 0.9948(2) 0.10286(10) 0.0257(6) Uani 1 1 d . . . . .
N2 N 0.48824(12) 0.84730(19) 0.17121(11) 0.0268(6) Uani 1 1 d . . . . .
N3 N 0.38965(12) 1.0712(2) 0.13355(11) 0.0274(6) Uani 1 1 d . . . . .
C34 C 0.28604(19) 0.9797(3) 0.08664(16) 0.0436(10) Uani 1 1 d . . . . .
H34A H 0.2952 1.0194 0.0589 0.065 Uiso 1 1 calc R U . . .
H34B H 0.2475 0.9518 0.0774 0.065 Uiso 1 1 calc R U . . .
H34C H 0.3157 0.9315 0.0926 0.065 Uiso 1 1 calc R U . . .
C33 C 0.17995(18) 1.0994(4) 0.22755(18) 0.0518(11) Uani 1 1 d . . . . .
H33A H 0.1465 1.1120 0.2019 0.078 Uiso 1 1 calc R U . . .
H33B H 0.1839 1.1487 0.2528 0.078 Uiso 1 1 calc R U . . .
H33C H 0.1739 1.0410 0.2444 0.078 Uiso 1 1 calc R U . . .
C32 C 0.39160(17) 1.1780(3) 0.22411(16) 0.0399(9) Uani 1 1 d . . . . .
H32A H 0.4241 1.1341 0.2274 0.060 Uiso 1 1 calc R U . . .
H32B H 0.3861 1.2016 0.2577 0.060 Uiso 1 1 calc R U . . .
H32C H 0.4005 1.2289 0.2023 0.060 Uiso 1 1 calc R U . . .
C31 C 0.28562(16) 1.0362(2) 0.13438(15) 0.0325(8) Uani 1 1 d . . . . .
C30 C 0.23534(16) 1.0442(3) 0.15766(15) 0.0340(8) Uani 1 1 d . . . . .
H30 H 0.2005 1.0151 0.1427 0.041 Uiso 1 1 calc R U . . .
C29 C 0.23465(16) 1.0939(3) 0.20231(15) 0.0350(8) Uani 1 1 d . . . . .
C28 C 0.28565(16) 1.1367(2) 0.22326(15) 0.0347(8) Uani 1 1 d . . . . .
H28 H 0.2855 1.1710 0.2537 0.042 Uiso 1 1 calc R U . . .
C27 C 0.33704(15) 1.1311(2) 0.20107(14) 0.0314(7) Uani 1 1 d . . . . .
C26 C 0.33578(15) 1.0808(2) 0.15654(13) 0.0282(7) Uani 1 1 d . . . . .
C25 C 0.4164(3) 0.6893(4) 0.14263(18) 0.0668(15) Uani 1 1 d . . . . .
H25A H 0.4070 0.7447 0.1224 0.100 Uiso 1 1 calc R U . . .
H25B H 0.3822 0.6489 0.1398 0.100 Uiso 1 1 calc R U . . .
H25C H 0.4490 0.6572 0.1301 0.100 Uiso 1 1 calc R U . . .
C24 C 0.4014(2) 0.6374(4) 0.32804(19) 0.0612(14) Uani 1 1 d . . . . .
H24A H 0.3587 0.6381 0.3207 0.092 Uiso 1 1 calc R U . . .
H24B H 0.4133 0.6661 0.3611 0.092 Uiso 1 1 calc R U . . .
H24C H 0.4154 0.5739 0.3287 0.092 Uiso 1 1 calc R U . . .
C23 C 0.52433(17) 0.8981(3) 0.27539(15) 0.0405(9) Uani 1 1 d . . . . .
H23A H 0.5610 0.8910 0.2608 0.061 Uiso 1 1 calc R U . . .
H23B H 0.5327 0.9029 0.3124 0.061 Uiso 1 1 calc R U . . .
H23C H 0.5043 0.9539 0.2619 0.061 Uiso 1 1 calc R U . . .
C22 C 0.43340(18) 0.7156(3) 0.19778(15) 0.0394(9) Uani 1 1 d . . . . .
C21 C 0.41301(18) 0.6657(3) 0.23648(17) 0.0435(9) Uani 1 1 d . . . . .
H21 H 0.3887 0.6140 0.2282 0.052 Uiso 1 1 calc R U . . .
C20 C 0.42748(16) 0.6900(3) 0.28715(16) 0.0412(10) Uani 1 1 d . . . . .
C19 C 0.46420(16) 0.7641(3) 0.29906(14) 0.0374(9) Uani 1 1 d . . . . .
H19 H 0.4749 0.7797 0.3337 0.045 Uiso 1 1 calc R U . . .
C18 C 0.48597(15) 0.8165(3) 0.26177(14) 0.0311(7) Uani 1 1 d . . . . .
C17 C 0.46994(15) 0.7905(2) 0.21132(13) 0.0284(7) Uani 1 1 d . . . . .
C16 C 0.5059(2) 1.3112(3) -0.01807(17) 0.0503(11) Uani 1 1 d . . . . .
H16A H 0.4845 1.3015 -0.0520 0.075 Uiso 1 1 calc R U . . .
H16B H 0.5472 1.3223 -0.0210 0.075 Uiso 1 1 calc R U . . .
H16C H 0.4896 1.3643 -0.0022 0.075 Uiso 1 1 calc R U . . .
C15 C 0.39969(15) 1.1388(2) 0.10355(13) 0.0312(7) Uani 1 1 d . . . . .
H15 H 0.3726 1.1882 0.1005 0.037 Uiso 1 1 calc R U . . .
C14 C 0.53450(15) 1.0771(3) 0.04403(13) 0.0299(7) Uani 1 1 d . . . . .
C13 C 0.53908(17) 1.1534(3) 0.01344(13) 0.0346(8) Uani 1 1 d . . . . .
H13 H 0.5689 1.1558 -0.0082 0.042 Uiso 1 1 calc R U . . .
C12 C 0.50021(18) 1.2267(3) 0.01425(14) 0.0377(9) Uani 1 1 d . . . . .
C11 C 0.45531(18) 1.2214(3) 0.04419(14) 0.0375(8) Uani 1 1 d . . . . .
H11 H 0.4286 1.2711 0.0440 0.045 Uiso 1 1 calc R U . . .
C10 C 0.44799(15) 1.1444(2) 0.07507(13) 0.0303(7) Uani 1 1 d . . . . .
C9 C 0.48883(15) 1.0735(2) 0.07484(12) 0.0273(7) Uani 1 1 d . . . . .
C8 C 0.68873(18) 0.8230(3) 0.03776(18) 0.0489(11) Uani 1 1 d . . . . .
H8A H 0.6854 0.7564 0.0409 0.073 Uiso 1 1 calc R U . . .
H8B H 0.7247 0.8440 0.0581 0.073 Uiso 1 1 calc R U . . .
H8C H 0.6898 0.8393 0.0021 0.073 Uiso 1 1 calc R U . . .
C7 C 0.53350(15) 0.8177(2) 0.15142(13) 0.0292(7) Uani 1 1 d . . . . .
H7 H 0.5505 0.7615 0.1640 0.035 Uiso 1 1 calc R U . . .
C6 C 0.56755(15) 0.9931(3) 0.05471(13) 0.0297(7) Uani 1 1 d . . . . .
C5 C 0.61638(17) 0.9532(3) 0.03782(14) 0.0346(8) Uani 1 1 d . . . . .
H5 H 0.6359 0.9839 0.0133 0.042 Uiso 1 1 calc R U . . .
C4 C 0.63672(16) 0.8685(3) 0.05665(14) 0.0354(8) Uani 1 1 d . . . . .
C3 C 0.60927(15) 0.8247(3) 0.09371(14) 0.0325(8) Uani 1 1 d . . . . .
H3 H 0.6242 0.7677 0.1069 0.039 Uiso 1 1 calc R U . . .
C2 C 0.55970(14) 0.8629(2) 0.11226(12) 0.0278(7) Uani 1 1 d . . . . .

loop_
_atom_site_aniso_label
_atom_site_aniso_U_11
_atom_site_aniso_U_22
_atom_site_aniso_U_33
_atom_site_aniso_U_23
_atom_site_aniso_U_13
_atom_site_aniso_U_12
S1_1 0.0584(7) 0.0432(6) 0.0474(6) -0.0105(5) 0.0132(5) -0.0034(5)
O1_1 0.080(3) 0.063(2) 0.0452(19) -0.0102(16) 0.0104(17) 0.0087(19)
O2_1 0.109(3) 0.0464(19) 0.084(3) -0.0175(19) 0.038(2) -0.017(2)
O3_1 0.059(2) 0.074(3) 0.123(4) -0.047(3) 0.029(3) -0.013(2)
C1_1 0.115(6) 0.092(5) 0.046(3) -0.008(3) 0.016(3) 0.017(4)
F1_1 0.182(5) 0.138(4) 0.048(2) -0.013(2) 0.031(3) 0.027(4)
F2_1 0.267(7) 0.091(3) 0.080(3) 0.023(2) 0.042(3) 0.069(4)
F3_1 0.081(3) 0.268(7) 0.094(3) -0.024(4) -0.014(3) 0.042(4)
S1_2 0.0600(9) 0.043(2) 0.069(3) 0.000(2) 0.0089(18) 0.0047(10)
O1_2 0.074(3) 0.105(7) 0.148(11) -0.084(10) 0.037(8) -0.033(4)
O2_2 0.133(7) 0.068(3) 0.131(4) 0.005(3) 0.003(5) 0.039(5)
O3_2 0.073(5) 0.071(3) 0.069(2) -0.020(2) 0.011(2) -0.017(3)
C1_2 0.076(10) 0.087(7) 0.077(6) -0.011(5) 0.003(7) -0.001(7)
F1_2 0.109(7) 0.203(8) 0.136(7) -0.020(6) 0.069(7) -0.036(8)
F2_2 0.245(16) 0.142(8) 0.096(5) 0.053(5) 0.039(8) 0.073(9)
F3_2 0.133(8) 0.171(8) 0.073(4) -0.048(5) 0.020(4) 0.017(6)
S1_3 0.0600(9) 0.043(2) 0.069(3) 0.000(2) 0.0089(18) 0.0047(10)
O1_3 0.074(3) 0.105(7) 0.148(11) -0.084(10) 0.037(8) -0.033(4)
O2_3 0.133(7) 0.068(3) 0.131(4) 0.005(3) 0.003(5) 0.039(5)
O3_3 0.073(5) 0.071(3) 0.069(2) -0.020(2) 0.011(2) -0.017(3)
C1_3 0.076(10) 0.087(7) 0.077(6) -0.011(5) 0.003(7) -0.001(7)
F1_3 0.109(7) 0.203(8) 0.136(7) -0.020(6) 0.069(7) -0.036(8)
F2_3 0.245(16) 0.142(8) 0.096(5) 0.053(5) 0.039(8) 0.073(9)
F3_3 0.133(8) 0.171(8) 0.073(4) -0.048(5) 0.020(4) 0.017(6)
C35 0.065(3) 0.072(4) 0.074(4) 0.004(3) 0.014(3) -0.018(3)
F1 0.211(11) 0.104(6) 0.080(5) 0.007(5) 0.044(6) -0.075(7)
C36 0.059(3) 0.063(3) 0.081(4) -0.018(3) 0.016(3) -0.012(3)
C37 0.047(3) 0.046(2) 0.079(4) -0.003(2) 0.008(2) -0.005(2)
C1 0.0248(16) 0.0347(18) 0.0229(16) -0.0036(13) 0.0057(13) -0.0058(13)
Pt1 0.02281(7) 0.02554(7) 0.02410(7) 0.00282(5) 0.00774(5) 0.00006(5)
O1 0.0319(13) 0.0297(13) 0.0354(14) 0.0063(11) 0.0151(11) 0.0016(11)
N1 0.0269(14) 0.0273(14) 0.0246(14) 0.0014(11) 0.0096(11) -0.0040(12)
N2 0.0280(14) 0.0272(14) 0.0262(14) 0.0033(11) 0.0079(11) 0.0004(11)
N3 0.0268(14) 0.0273(14) 0.0287(15) 0.0033(12) 0.0061(12) 0.0001(11)
C34 0.036(2) 0.055(3) 0.039(2) -0.0057(19) 0.0026(17) -0.0069(18)
C33 0.033(2) 0.069(3) 0.056(3) 0.003(2) 0.0170(19) 0.004(2)
C32 0.036(2) 0.038(2) 0.046(2) -0.0076(17) 0.0078(17) -0.0026(16)
C31 0.0297(18) 0.0326(18) 0.0348(19) 0.0059(15) 0.0027(15) -0.0002(14)
C30 0.0248(17) 0.040(2) 0.037(2) 0.0077(16) 0.0038(15) -0.0013(15)
C29 0.0269(17) 0.037(2) 0.042(2) 0.0097(16) 0.0094(15) 0.0062(15)
C28 0.0352(19) 0.0324(19) 0.037(2) -0.0005(15) 0.0082(15) 0.0057(15)
C27 0.0288(17) 0.0283(17) 0.0370(19) 0.0016(15) 0.0043(14) 0.0028(14)
C26 0.0245(16) 0.0288(17) 0.0318(18) 0.0059(14) 0.0048(14) 0.0038(13)
C25 0.098(4) 0.058(3) 0.046(3) -0.010(2) 0.017(3) -0.040(3)
C24 0.044(2) 0.087(4) 0.055(3) 0.040(3) 0.013(2) -0.001(2)
C23 0.0333(19) 0.055(2) 0.0335(19) -0.0009(18) 0.0042(16) -0.0012(17)
C22 0.048(2) 0.035(2) 0.037(2) 0.0041(16) 0.0121(17) -0.0037(17)
C21 0.044(2) 0.034(2) 0.054(3) 0.0117(18) 0.0131(19) -0.0054(17)
C20 0.0305(19) 0.053(2) 0.042(2) 0.0253(19) 0.0124(16) 0.0097(17)
C19 0.0277(18) 0.057(2) 0.0286(18) 0.0122(17) 0.0064(14) 0.0113(17)
C18 0.0238(16) 0.0382(19) 0.0324(18) 0.0057(15) 0.0077(14) 0.0082(14)
C17 0.0305(17) 0.0267(16) 0.0304(17) 0.0078(14) 0.0132(14) 0.0068(13)
C16 0.070(3) 0.042(2) 0.040(2) 0.0123(18) 0.013(2) -0.011(2)
C15 0.0310(18) 0.0303(18) 0.0315(18) 0.0050(14) 0.0005(14) 0.0010(14)
C14 0.0315(18) 0.0363(18) 0.0227(16) -0.0015(14) 0.0058(14) -0.0105(15)
C13 0.038(2) 0.041(2) 0.0255(17) 0.0030(15) 0.0062(15) -0.0130(16)
C12 0.049(2) 0.038(2) 0.0262(18) 0.0062(15) 0.0033(16) -0.0112(17)
C11 0.043(2) 0.0347(19) 0.034(2) 0.0062(16) 0.0026(16) -0.0021(16)
C10 0.0317(18) 0.0333(18) 0.0257(17) 0.0040(14) 0.0028(14) -0.0040(14)
C9 0.0307(17) 0.0288(16) 0.0224(16) 0.0015(13) 0.0034(13) -0.0073(14)
C8 0.041(2) 0.057(3) 0.055(3) -0.010(2) 0.028(2) -0.002(2)
C7 0.0287(17) 0.0321(17) 0.0271(17) -0.0011(14) 0.0056(14) 0.0011(14)
C6 0.0294(17) 0.0398(19) 0.0213(16) -0.0040(14) 0.0081(13) -0.0102(15)
C5 0.0334(19) 0.047(2) 0.0263(17) -0.0070(15) 0.0128(15) -0.0121(16)
C4 0.0285(18) 0.048(2) 0.0322(18) -0.0088(16) 0.0121(14) -0.0029(16)
C3 0.0280(18) 0.0370(19) 0.0333(19) -0.0063(15) 0.0073(14) 0.0008(14)
C2 0.0248(16) 0.0355(18) 0.0244(16) -0.0040(13) 0.0076(13) -0.0037(13)

loop_
_atom_type_symbol
_atom_type_description
_atom_type_scat_dispersion_real
_atom_type_scat_dispersion_imag
_atom_type_scat_source
C C 0.0033 0.0016 'International Tables Vol C Tables 4.2.6.8 and 6.1.1.4'
H H 0.0000 0.0000 'International Tables Vol C Tables 4.2.6.8 and 6.1.1.4'
N N 0.0061 0.0033 'International Tables Vol C Tables 4.2.6.8 and 6.1.1.4'
O O 0.0106 0.0060 'International Tables Vol C Tables 4.2.6.8 and 6.1.1.4'
F F 0.0171 0.0103 'International Tables Vol C Tables 4.2.6.8 and 6.1.1.4'
S S 0.1246 0.1234 'International Tables Vol C Tables 4.2.6.8 and 6.1.1.4'
Pt Pt -1.7033 8.3905 'International Tables Vol C Tables 4.2.6.8 and 6.1.1.4'

loop_
_geom_angle_atom_site_label_1
_geom_angle_atom_site_label_2
_geom_angle_atom_site_label_3
_geom_angle
_geom_angle_site_symmetry_1
_geom_angle_site_symmetry_3
O2_1 S1_1 O1_1 117.4(2) . .
O2_1 S1_1 O3_1 114.1(2) . .
O1_1 S1_1 O3_1 112.7(2) . .
O2_1 S1_1 C1_1 104.1(3) . .
O1_1 S1_1 C1_1 103.0(3) . .
O3_1 S1_1 C1_1 103.4(3) . .
S1_1 O3_1 H3O_1 109.5 . .
F3_1 C1_1 F2_1 108.8(7) . .
F3_1 C1_1 F1_1 108.2(6) . .
F2_1 C1_1 F1_1 108.4(6) . .
F3_1 C1_1 S1_1 110.9(5) . .
F2_1 C1_1 S1_1 110.9(5) . .
F1_1 C1_1 S1_1 109.6(5) . .
O3_2 S1_2 O2_2 118.3(11) . .
O3_2 S1_2 O1_2 112.2(10) . .
O2_2 S1_2 O1_2 110.9(11) . .
O3_2 S1_2 C1_2 106.9(9) . .
O2_2 S1_2 C1_2 104.7(10) . .
O1_2 S1_2 C1_2 102.1(7) . .
F2_2 C1_2 F3_2 109.4(10) . .
F2_2 C1_2 F1_2 111.0(11) . .
F3_2 C1_2 F1_2 106.4(10) . .
F2_2 C1_2 S1_2 110.5(9) . .
F3_2 C1_2 S1_2 112.4(9) . .
F1_2 C1_2 S1_2 107.0(8) . .
O2_3 S1_3 O3_3 118.4(19) . .
O2_3 S1_3 O1_3 111.9(18) . .
O3_3 S1_3 O1_3 113.2(18) . .
O2_3 S1_3 C1_3 103.7(17) . .
O3_3 S1_3 C1_3 106.2(17) . .
O1_3 S1_3 C1_3 101.2(12) . .
F3_3 C1_3 F2_3 112.8(17) . .
F3_3 C1_3 F1_3 114.7(18) . .
F2_3 C1_3 F1_3 107.6(18) . .
F3_3 C1_3 S1_3 107.6(15) . .
F2_3 C1_3 S1_3 108.9(14) . .
F1_3 C1_3 S1_3 104.7(15) . .
F1 C35 C37 120.3(7) . .
F1 C35 C36 116.7(7) . .
C37 C35 C36 122.9(6) . .
C37 C35 H35 118.5 . .
C36 C35 H35 118.5 . .
C37 C36 C35 118.5(5) 7_565 .
C37 C36 H36 120.8 7_565 .
C35 C36 H36 120.8 . .
C35 C37 C36 118.6(5) . 7_565
C35 C37 H37 120.7 . .
C36 C37 H37 120.7 7_565 .
N1 C1 C2 127.4(3) . .
N1 C1 C6 110.6(3) . .
C2 C1 C6 122.0(3) . .
N1 Pt1 N3 90.82(12) . .
N1 Pt1 N2 90.84(12) . .
N3 Pt1 N2 178.35(11) . .
N1 Pt1 O1 178.63(11) . .
N3 Pt1 O1 88.18(11) . .
N2 Pt1 O1 90.16(10) . .
Pt1 O1 H1OA 121(3) . .
Pt1 O1 H1OB 120(3) . .
H1OA O1 H1OB 110(4) . .
C9 N1 C1 107.4(3) . .
C9 N1 Pt1 126.5(2) . .
C1 N1 Pt1 126.1(2) . .
C7 N2 C17 115.4(3) . .
C7 N2 Pt1 127.9(2) . .
C17 N2 Pt1 116.7(2) . .
C15 N3 C26 114.2(3) . .
C15 N3 Pt1 127.8(2) . .
C26 N3 Pt1 118.0(2) . .
C31 C34 H34A 109.5 . .
C31 C34 H34B 109.5 . .
H34A C34 H34B 109.5 . .
C31 C34 H34C 109.5 . .
H34A C34 H34C 109.5 . .
H34B C34 H34C 109.5 . .
C29 C33 H33A 109.5 . .
C29 C33 H33B 109.5 . .
H33A C33 H33B 109.5 . .
C29 C33 H33C 109.5 . .
H33A C33 H33C 109.5 . .
H33B C33 H33C 109.5 . .
C27 C32 H32A 109.5 . .
C27 C32 H32B 109.5 . .
H32A C32 H32B 109.5 . .
C27 C32 H32C 109.5 . .
H32A C32 H32C 109.5 . .
H32B C32 H32C 109.5 . .
C30 C31 C26 118.0(4) . .
C30 C31 C34 120.9(3) . .
C26 C31 C34 121.0(3) . .
C31 C30 C29 121.6(4) . .
C31 C30 H30 119.2 . .
C29 C30 H30 119.2 . .
C28 C29 C30 118.4(3) . .
C28 C29 C33 121.0(4) . .
C30 C29 C33 120.6(4) . .
C29 C28 C27 122.0(4) . .
C29 C28 H28 119.0 . .
C27 C28 H28 119.0 . .
C26 C27 C28 117.7(3) . .
C26 C27 C32 121.1(3) . .
C28 C27 C32 121.3(3) . .
C27 C26 C31 122.2(3) . .
C27 C26 N3 118.6(3) . .
C31 C26 N3 119.1(3) . .
C22 C25 H25A 109.5 . .
C22 C25 H25B 109.5 . .
H25A C25 H25B 109.5 . .
C22 C25 H25C 109.5 . .
H25A C25 H25C 109.5 . .
H25B C25 H25C 109.5 . .
C20 C24 H24A 109.5 . .
C20 C24 H24B 109.5 . .
H24A C24 H24B 109.5 . .
C20 C24 H24C 109.5 . .
H24A C24 H24C 109.5 . .
H24B C24 H24C 109.5 . .
C18 C23 H23A 109.5 . .
C18 C23 H23B 109.5 . .
H23A C23 H23B 109.5 . .
C18 C23 H23C 109.5 . .
H23A C23 H23C 109.5 . .
H23B C23 H23C 109.5 . .
C21 C22 C17 117.9(4) . .
C21 C22 C25 120.7(4) . .
C17 C22 C25 121.3(3) . .
C22 C21 C20 121.3(4) . .
C22 C21 H21 119.3 . .
C20 C21 H21 119.3 . .
C19 C20 C21 119.0(3) . .
C19 C20 C24 121.3(4) . .
C21 C20 C24 119.7(4) . .
C20 C19 C18 122.1(4) . .
C20 C19 H19 119.0 . .
C18 C19 H19 119.0 . .
C19 C18 C17 117.2(3) . .
C19 C18 C23 121.3(3) . .
C17 C18 C23 121.6(3) . .
C18 C17 C22 122.4(3) . .
C18 C17 N2 118.8(3) . .
C22 C17 N2 118.6(3) . .
C12 C16 H16A 109.5 . .
C12 C16 H16B 109.5 . .
H16A C16 H16B 109.5 . .
C12 C16 H16C 109.5 . .
H16A C16 H16C 109.5 . .
H16B C16 H16C 109.5 . .
N3 C15 C10 125.3(3) . .
N3 C15 H15 117.4 . .
C10 C15 H15 117.4 . .
C13 C14 C9 119.0(3) . .
C13 C14 C6 135.5(3) . .
C9 C14 C6 105.5(3) . .
C14 C13 C12 120.5(3) . .
C14 C13 H13 119.8 . .
C12 C13 H13 119.8 . .
C11 C12 C13 119.6(3) . .
C11 C12 C16 119.6(4) . .
C13 C12 C16 120.8(4) . .
C12 C11 C10 122.0(4) . .
C12 C11 H11 119.0 . .
C10 C11 H11 119.0 . .
C9 C10 C11 117.1(3) . .
C9 C10 C15 122.1(3) . .
C11 C10 C15 120.8(3) . .
N1 C9 C10 127.1(3) . .
N1 C9 C14 111.2(3) . .
C10 C9 C14 121.7(3) . .
C4 C8 H8A 109.5 . .
C4 C8 H8B 109.5 . .
H8A C8 H8B 109.5 . .
C4 C8 H8C 109.5 . .
H8A C8 H8C 109.5 . .
H8B C8 H8C 109.5 . .
N2 C7 C2 125.2(3) . .
N2 C7 H7 117.4 . .
C2 C7 H7 117.4 . .
C5 C6 C1 118.8(3) . .
C5 C6 C14 135.8(3) . .
C1 C6 C14 105.4(3) . .
C4 C5 C6 120.4(3) . .
C4 C5 H5 119.8 . .
C6 C5 H5 119.8 . .
C5 C4 C3 119.9(3) . .
C5 C4 C8 121.1(3) . .
C3 C4 C8 119.0(4) . .
C4 C3 C2 121.7(4) . .
C4 C3 H3 119.1 . .
C2 C3 H3 119.1 . .
C1 C2 C3 117.1(3) . .
C1 C2 C7 122.4(3) . .
C3 C2 C7 120.4(3) . .

loop_
_geom_bond_atom_site_label_1
_geom_bond_atom_site_label_2
_geom_bond_distance
_geom_bond_site_symmetry_2
S1_1 O2_1 1.420(4) .
S1_1 O1_1 1.428(3) .
S1_1 O3_1 1.445(4) .
S1_1 C1_1 1.820(7) .
O3_1 H3O_1 0.8400 .
C1_1 F3_1 1.300(8) .
C1_1 F2_1 1.313(7) .
C1_1 F1_1 1.332(7) .
S1_2 O3_2 1.410(8) .
S1_2 O2_2 1.411(9) .
S1_2 O1_2 1.496(8) .
S1_2 C1_2 1.804(11) .
C1_2 F2_2 1.287(11) .
C1_2 F3_2 1.292(10) .
C1_2 F1_2 1.342(12) .
S1_3 O2_3 1.413(13) .
S1_3 O3_3 1.413(13) .
S1_3 O1_3 1.479(13) .
S1_3 C1_3 1.813(15) .
C1_3 F3_3 1.299(15) .
C1_3 F2_3 1.314(15) .
C1_3 F1_3 1.338(15) .
C35 F1 1.252(9) .
C35 C37 1.356(8) .
C35 C36 1.381(8) .
C35 H35 0.9500 .
C36 C37 1.367(8) 7_565
C36 H36 0.9500 .
C37 C36 1.367(8) 7_565
C37 H37 0.9500 .
C1 N1 1.373(4) .
C1 C2 1.389(5) .
C1 C6 1.422(5) .
Pt1 N1 1.938(3) .
Pt1 N3 2.012(3) .
Pt1 N2 2.021(3) .
Pt1 O1 2.088(2) .
O1 H1OA 0.836(19) .
O1 H1OB 0.811(18) .
N1 C9 1.365(4) .
N2 C7 1.300(4) .
N2 C17 1.453(4) .
N3 C15 1.306(4) .
N3 C26 1.459(4) .
C34 C31 1.512(6) .
C34 H34A 0.9800 .
C34 H34B 0.9800 .
C34 H34C 0.9800 .
C33 C29 1.504(5) .
C33 H33A 0.9800 .
C33 H33B 0.9800 .
C33 H33C 0.9800 .
C32 C27 1.493(5) .
C32 H32A 0.9800 .
C32 H32B 0.9800 .
C32 H32C 0.9800 .
C31 C30 1.387(5) .
C31 C26 1.391(5) .
C30 C29 1.390(6) .
C30 H30 0.9500 .
C29 C28 1.385(5) .
C28 C27 1.391(5) .
C28 H28 0.9500 .
C27 C26 1.389(5) .
C25 C22 1.516(6) .
C25 H25A 0.9800 .
C25 H25B 0.9800 .
C25 H25C 0.9800 .
C24 C20 1.515(5) .
C24 H24A 0.9800 .
C24 H24B 0.9800 .
C24 H24C 0.9800 .
C23 C18 1.500(5) .
C23 H23A 0.9800 .
C23 H23B 0.9800 .
C23 H23C 0.9800 .
C22 C21 1.388(5) .
C22 C17 1.399(5) .
C21 C20 1.390(6) .
C21 H21 0.9500 .
C20 C19 1.384(6) .
C19 C18 1.394(5) .
C19 H19 0.9500 .
C18 C17 1.396(5) .
C16 C12 1.516(5) .
C16 H16A 0.9800 .
C16 H16B 0.9800 .
C16 H16C 0.9800 .
C15 C10 1.426(5) .
C15 H15 0.9500 .
C14 C13 1.390(5) .
C14 C9 1.414(5) .
C14 C6 1.451(6) .
C13 C12 1.397(6) .
C13 H13 0.9500 .
C12 C11 1.385(5) .
C11 C10 1.413(5) .
C11 H11 0.9500 .
C10 C9 1.400(5) .
C8 C4 1.511(5) .
C8 H8A 0.9800 .
C8 H8B 0.9800 .
C8 H8C 0.9800 .
C7 C2 1.428(5) .
C7 H7 0.9500 .
C6 C5 1.392(5) .
C5 C4 1.391(6) .
C5 H5 0.9500 .
C4 C3 1.391(5) .
C3 C2 1.415(5) .
C3 H3 0.9500 .

loop_
_geom_hbond_atom_site_label_D
_geom_hbond_atom_site_label_H
_geom_hbond_atom_site_label_A
_geom_hbond_distance_DH
_geom_hbond_distance_HA
_geom_hbond_distance_DA
_geom_hbond_angle_DHA
O3_1 H3O_1 O1_2 0.84 1.84 2.530(13) 138.6
O3_1 H3O_1 O1_3 0.84 1.61 2.42(3) 160.4
O1 H1OA O1_1 0.836(19) 1.86(2) 2.695(4) 172(5)
O1 H1OB F1 0.811(18) 2.38(4) 2.931(10) 126(4)

loop_
_geom_torsion_atom_site_label_1
_geom_torsion_atom_site_label_2
_geom_torsion_atom_site_label_3
_geom_torsion_atom_site_label_4
_geom_torsion
_geom_torsion_site_symmetry_4
O2_1 S1_1 C1_1 F3_1 -59.5(5) .
O1_1 S1_1 C1_1 F3_1 63.5(5) .
O3_1 S1_1 C1_1 F3_1 -179.0(5) .
O2_1 S1_1 C1_1 F2_1 179.5(5) .
O1_1 S1_1 C1_1 F2_1 -57.5(6) .
O3_1 S1_1 C1_1 F2_1 60.0(5) .
O2_1 S1_1 C1_1 F1_1 59.9(6) .
O1_1 S1_1 C1_1 F1_1 -177.1(5) .
O3_1 S1_1 C1_1 F1_1 -59.7(6) .
O3_2 S1_2 C1_2 F2_2 54.7(18) .
O2_2 S1_2 C1_2 F2_2 -179.0(17) .
O1_2 S1_2 C1_2 F2_2 -63.3(14) .
O3_2 S1_2 C1_2 F3_2 177.2(16) .
O2_2 S1_2 C1_2 F3_2 -56.4(17) .
O1_2 S1_2 C1_2 F3_2 59.3(13) .
O3_2 S1_2 C1_2 F1_2 -66.3(16) .
O2_2 S1_2 C1_2 F1_2 60.0(16) .
O1_2 S1_2 C1_2 F1_2 175.7(11) .
O2_3 S1_3 C1_3 F3_3 -50(3) .
O3_3 S1_3 C1_3 F3_3 -175(3) .
O1_3 S1_3 C1_3 F3_3 67(2) .
O2_3 S1_3 C1_3 F2_3 -172(3) .
O3_3 S1_3 C1_3 F2_3 62(3) .
O1_3 S1_3 C1_3 F2_3 -56(2) .
O2_3 S1_3 C1_3 F1_3 73(3) .
O3_3 S1_3 C1_3 F1_3 -52(3) .
O1_3 S1_3 C1_3 F1_3 -171(2) .
F1 C35 C36 C37 177.4(8) 7_565
C37 C35 C36 C37 0.2(10) 7_565
F1 C35 C37 C36 -177.3(8) 7_565
C36 C35 C37 C36 -0.2(10) 7_565
C2 C1 N1 C9 178.2(3) .
C6 C1 N1 C9 -1.3(4) .
C2 C1 N1 Pt1 0.6(5) .
C6 C1 N1 Pt1 -179.0(2) .
C26 C31 C30 C29 -1.1(5) .
C34 C31 C30 C29 178.2(4) .
C31 C30 C29 C28 0.7(5) .
C31 C30 C29 C33 -178.3(4) .
C30 C29 C28 C27 -0.3(5) .
C33 C29 C28 C27 178.8(4) .
C29 C28 C27 C26 0.2(5) .
C29 C28 C27 C32 179.9(4) .
C28 C27 C26 C31 -0.6(5) .
C32 C27 C26 C31 179.8(3) .
C28 C27 C26 N3 -177.9(3) .
C32 C27 C26 N3 2.4(5) .
C30 C31 C26 C27 1.0(5) .
C34 C31 C26 C27 -178.3(4) .
C30 C31 C26 N3 178.3(3) .
C34 C31 C26 N3 -1.0(5) .
C15 N3 C26 C27 -85.5(4) .
Pt1 N3 C26 C27 93.6(3) .
C15 N3 C26 C31 97.1(4) .
Pt1 N3 C26 C31 -83.8(3) .
C17 C22 C21 C20 1.0(6) .
C25 C22 C21 C20 -178.9(4) .
C22 C21 C20 C19 -1.7(6) .
C22 C21 C20 C24 176.3(4) .
C21 C20 C19 C18 1.6(6) .
C24 C20 C19 C18 -176.3(4) .
C20 C19 C18 C17 -1.0(5) .
C20 C19 C18 C23 178.2(3) .
C19 C18 C17 C22 0.3(5) .
C23 C18 C17 C22 -178.9(4) .
C19 C18 C17 N2 175.6(3) .
C23 C18 C17 N2 -3.6(5) .
C21 C22 C17 C18 -0.3(6) .
C25 C22 C17 C18 179.6(4) .
C21 C22 C17 N2 -175.6(3) .
C25 C22 C17 N2 4.3(6) .
C7 N2 C17 C18 100.3(4) .
Pt1 N2 C17 C18 -81.2(3) .
C7 N2 C17 C22 -84.2(4) .
Pt1 N2 C17 C22 94.3(3) .
C26 N3 C15 C10 -177.5(3) .
Pt1 N3 C15 C10 3.5(5) .
C9 C14 C13 C12 1.9(5) .
C6 C14 C13 C12 -176.5(4) .
C14 C13 C12 C11 -2.7(6) .
C14 C13 C12 C16 178.5(4) .
C13 C12 C11 C10 1.3(6) .
C16 C12 C11 C10 -179.9(4) .
C12 C11 C10 C9 1.0(5) .
C12 C11 C10 C15 -176.8(4) .
N3 C15 C10 C9 3.2(6) .
N3 C15 C10 C11 -179.1(3) .
C1 N1 C9 C10 -178.4(3) .
Pt1 N1 C9 C10 -0.8(5) .
C1 N1 C9 C14 0.9(4) .
Pt1 N1 C9 C14 178.6(2) .
C11 C10 C9 N1 177.5(3) .
C15 C10 C9 N1 -4.7(6) .
C11 C10 C9 C14 -1.8(5) .
C15 C10 C9 C14 176.0(3) .
C13 C14 C9 N1 -179.0(3) .
C6 C14 C9 N1 -0.2(4) .
C13 C14 C9 C10 0.4(5) .
C6 C14 C9 C10 179.2(3) .
C17 N2 C7 C2 -178.9(3) .
Pt1 N2 C7 C2 2.9(5) .
N1 C1 C6 C5 -178.8(3) .
C2 C1 C6 C5 1.7(5) .
N1 C1 C6 C14 1.2(4) .
C2 C1 C6 C14 -178.4(3) .
C13 C14 C6 C5 -2.1(7) .
C9 C14 C6 C5 179.3(4) .
C13 C14 C6 C1 177.9(4) .
C9 C14 C6 C1 -0.6(4) .
C1 C6 C5 C4 0.3(5) .
C14 C6 C5 C4 -179.6(4) .
C6 C5 C4 C3 -2.0(5) .
C6 C5 C4 C8 178.4(4) .
C5 C4 C3 C2 1.6(6) .
C8 C4 C3 C2 -178.8(3) .
N1 C1 C2 C3 178.5(3) .
C6 C1 C2 C3 -2.0(5) .
N1 C1 C2 C7 -3.1(6) .
C6 C1 C2 C7 176.4(3) .
C4 C3 C2 C1 0.4(5) .
C4 C3 C2 C7 -178.1(3) .
N2 C7 C2 C1 1.2(5) .
N2 C7 C2 C3 179.6(3) .
